data_7116594
loop_
_publ_author_name
'Yang, Yang'
'Jia, Jian-Hua'
'Pei, Xiao-Li'
'Zheng, Hao'
'Nan, Zi-Ang'
'Wang, Quan-Ming'

_publ_section_title
;
 Diastereoselective synthesis of O symmetric heterometallic cubic cages
;
_journal_coden_ASTM CHCOFS
_journal_issue 18
_journal_name_full
;
 Chemical Communications (Cambridge, United Kingdom)
;
_journal_page_first 3804
_journal_page_last 3807
_journal_paper_doi 10.1039/c5cc00087d
_journal_volume 51
_journal_year 2015
_chemical_formula_sum 'C456 H408 B28 F112 N72 O0 Pd6 Zn8'
_chemical_formula_weight 10488.58
_space_group_IT_number 207
_symmetry_cell_setting cubic
_symmetry_space_group_name_Hall 'P 4 2 3'
_symmetry_space_group_name_H-M 'P 4 3 2'
_atom_sites_solution_hydrogens geom
_atom_sites_solution_primary direct
_atom_sites_solution_secondary difmap
_audit_creation_method SHELXL-97
_audit_update_record
;
2014-11-28 deposited with the CCDC.
2015-01-27 downloaded from the CCDC.
;
_cell_angle_alpha 90.00
_cell_angle_beta 90.00
_cell_angle_gamma 90.00
_cell_formula_units_Z 1
_cell_length_a 25.9101(3)
_cell_length_b 25.9101(3)
_cell_length_c 25.9101(3)
_cell_measurement_temperature 100.01(10)
_cell_volume 17394.3(3)
_computing_structure_refinement 'SHELXL-97 (Sheldrick, 1997)'
_computing_structure_solution 'SHELXS-97 (Sheldrick, 1990)'
_diffrn_ambient_temperature 100.01(10)
_diffrn_measured_fraction_theta_full 0.978
_diffrn_measured_fraction_theta_max 0.978
_diffrn_measurement_device_type 'SuperNova, Dual, Cu at zero, Atlas'
_diffrn_radiation_monochromator mirror
_diffrn_radiation_source 'sealed X-ray tube'
_diffrn_radiation_type CuK\a
_diffrn_radiation_wavelength 1.54178
_diffrn_reflns_av_R_equivalents 0.0661
_diffrn_reflns_av_sigmaI/netI 0.0720
_diffrn_reflns_limit_h_max 19
_diffrn_reflns_limit_h_min -19
_diffrn_reflns_limit_k_max 21
_diffrn_reflns_limit_k_min -31
_diffrn_reflns_limit_l_max 17
_diffrn_reflns_limit_l_min -26
_diffrn_reflns_number 15768
_diffrn_reflns_theta_full 71.34
_diffrn_reflns_theta_max 71.34
_diffrn_reflns_theta_min 3.81
_exptl_absorpt_coefficient_mu 2.140
_exptl_absorpt_correction_T_max 0.7396
_exptl_absorpt_correction_T_min 0.7259
_exptl_absorpt_correction_type multi-scan
_exptl_absorpt_process_details
;
CrysAlisPro, Agilent Technologies,
Version 1.171.37.31 (release 14-01-2014 CrysAlis171 .NET)
(compiled Jan 14 2014,18:38:05)
Empirical absorption correction using spherical harmonics,
 implemented in SCALE3 ABSPACK scaling algorithm.
;
_exptl_crystal_colour PALE-YELLOW
_exptl_crystal_density_diffrn 1.001
_exptl_crystal_density_method 'not measured'
_exptl_crystal_description BLOCK-LIKE
_exptl_crystal_F_000 5312
_exptl_crystal_size_max 0.16
_exptl_crystal_size_mid 0.15
_exptl_crystal_size_min 0.15
_refine_diff_density_max 1.346
_refine_diff_density_min -0.686
_refine_diff_density_rms 0.082
_refine_ls_abs_structure_details 'Flack H D (1983), Acta Cryst. A39, 876-881'
_refine_ls_abs_structure_Flack 0.02(2)
_refine_ls_extinction_method none
_refine_ls_goodness_of_fit_ref 0.883
_refine_ls_hydrogen_treatment constr
_refine_ls_matrix_type full
_refine_ls_number_parameters 220
_refine_ls_number_reflns 5506
_refine_ls_number_restraints 0
_refine_ls_restrained_S_all 0.883
_refine_ls_R_factor_all 0.1050
_refine_ls_R_factor_gt 0.0763
_refine_ls_shift/su_max 0.002
_refine_ls_shift/su_mean 0.000
_refine_ls_structure_factor_coef Fsqd
_refine_ls_weighting_details 'calc w=1/[\s^2^(Fo^2^)+(0.2000P)^2^+0.0000P] where P=(Fo^2^+2Fc^2^)/3'
_refine_ls_weighting_scheme calc
_refine_ls_wR_factor_gt 0.2291
_refine_ls_wR_factor_ref 0.2642
_reflns_number_gt 3516
_reflns_number_total 5506
_reflns_threshold_expression >2sigma(I)
_cod_data_source_file c5cc00087d2.cif
_cod_data_source_block 2a
_cod_original_sg_symbol_H-M P432
_cod_database_code 7116594

loop_
_symmetry_equiv_pos_as_xyz
'x, y, z'
'-x, -y, z'
'-x, y, -z'
'x, -y, -z'
'z, x, y'
'z, -x, -y'
'-z, -x, y'
'-z, x, -y'
'y, z, x'
'-y, z, -x'
'y, -z, -x'
'-y, -z, x'
'y, x, -z'
'-y, -x, -z'
'y, -x, z'
'-y, x, z'
'x, z, -y'
'-x, z, y'
'-x, -z, -y'
'x, -z, y'
'z, y, -x'
'z, -y, x'
'-z, y, x'
'-z, -y, -x'

loop_
_atom_site_label
_atom_site_type_symbol
_atom_site_fract_x
_atom_site_fract_y
_atom_site_fract_z
_atom_site_U_iso_or_equiv
_atom_site_adp_type
_atom_site_occupancy
_atom_site_symmetry_multiplicity
_atom_site_calc_flag
_atom_site_refinement_flags
B1 B 0.6293(6) 1.3707(6) 1.3707(6) 0.097(5) Uani 1 3 d S
C1 C 1.2277(3) 0.5814(3) 1.4305(3) 0.0647(17) Uani 1 1 d .
H1A H 1.2551 0.5586 1.4260 0.078 Uiso 1 1 calc R
C2 C 1.2276(3) 0.6273(3) 1.4054(3) 0.0634(16) Uani 1 1 d .
H2A H 1.2548 0.6352 1.3833 0.076 Uiso 1 1 calc R
C3 C 1.1882(3) 0.6627(2) 1.4115(3) 0.0619(16) Uani 1 1 d .
C4 C 1.1497(3) 0.6499(3) 1.4447(3) 0.0710(18) Uani 1 1 d .
H4A H 1.1231 0.6731 1.4510 0.085 Uiso 1 1 calc R
C5 C 1.1498(3) 0.6019(2) 1.4695(3) 0.0684(17) Uani 1 1 d .
H5A H 1.1227 0.5932 1.4914 0.082 Uiso 1 1 calc R
C6 C 1.1905(3) 0.7132(3) 1.3850(3) 0.0659(16) Uani 1 1 d .
C7 C 1.2095(2) 0.7174(2) 1.3353(3) 0.0583(14) Uani 1 1 d .
H7A H 1.2227 0.6879 1.3197 0.070 Uiso 1 1 calc R
C8 C 1.1704(3) 0.7582(3) 1.4074(3) 0.0653(17) Uani 1 1 d .
H8A H 1.1569 0.7573 1.4407 0.078 Uiso 1 1 calc R
C9 C 1.1708(3) 0.8035(3) 1.3803(3) 0.0712(19) Uani 1 1 d .
H9A H 1.1580 0.8336 1.3951 0.085 Uiso 1 1 calc R
C10 C 1.1901(3) 0.8042(3) 1.3310(2) 0.0627(15) Uani 1 1 d .
C11 C 1.1901(3) 0.8496(3) 1.2992(3) 0.0736(19) Uani 1 1 d .
H11A H 1.1784 0.8806 1.3131 0.088 Uiso 1 1 calc R
C12 C 1.1682(4) 0.9370(3) 1.2356(5) 0.101(3) Uani 1 1 d .
H12A H 1.1344 0.9221 1.2348 0.152 Uiso 1 1 calc R
H12B H 1.1699 0.9652 1.2116 0.152 Uiso 1 1 calc R
H12C H 1.1754 0.9495 1.2697 0.152 Uiso 1 1 calc R
C13 C 1.2079(4) 0.8964(3) 1.2209(4) 0.087(2) Uani 1 1 d .
H13A H 1.1999 0.8857 1.1855 0.104 Uiso 1 1 calc R
C14 C 1.2627(5) 0.9175(3) 1.2203(4) 0.094(3) Uani 1 1 d .
C15 C 1.2884(5) 0.9248(3) 1.2658(5) 0.106(3) Uani 1 1 d .
H15A H 1.2729 0.9152 1.2968 0.127 Uiso 1 1 calc R
C16 C 1.3402(6) 0.9474(5) 1.2663(7) 0.143(5) Uani 1 1 d .
H16A H 1.3605 0.9515 1.2956 0.171 Uiso 1 1 calc R
C17 C 1.3555(8) 0.9629(4) 1.2128(12) 0.196(11) Uani 1 1 d .
H17A H 1.3859 0.9815 1.2083 0.235 Uiso 1 1 calc R
C18 C 1.3276(12) 0.9512(8) 1.1715(7) 0.171(10) Uani 1 1 d .
H18A H 1.3418 0.9558 1.1389 0.205 Uiso 1 1 calc R
C19 C 1.2822(7) 0.9341(4) 1.1754(6) 0.126(5) Uani 1 1 d .
H19A H 1.2616 0.9330 1.1460 0.151 Uiso 1 1 calc R
F1 F 0.6605(3) 1.3395(3) 1.3395(3) 0.110(3) Uani 1 3 d S
F2 F 0.6092(6) 1.3427(3) 1.4093(3) 0.222(6) Uani 1 1 d .
N1 N 1.1879(2) 0.56874(19) 1.4622(2) 0.0618(14) Uani 1 1 d .
N2 N 1.2101(2) 0.76094(19) 1.3089(2) 0.0587(12) Uani 1 1 d .
N3 N 1.2050(3) 0.8489(2) 1.2539(3) 0.0729(15) Uani 1 1 d .
Pd1 Pd 1.18777(4) 0.5000 1.5000 0.0604(3) Uani 1 4 d S
Zn1 Zn 1.22796(3) 0.77204(3) 1.22796(3) 0.0604(4) Uani 1 3 d S

loop_
_atom_site_aniso_label
_atom_site_aniso_U_11
_atom_site_aniso_U_22
_atom_site_aniso_U_33
_atom_site_aniso_U_23
_atom_site_aniso_U_13
_atom_site_aniso_U_12
B1 0.097(5) 0.097(5) 0.097(5) 0.032(7) -0.032(7) -0.032(7)
C1 0.076(4) 0.057(4) 0.061(4) 0.004(3) 0.002(3) 0.003(3)
C2 0.070(4) 0.056(3) 0.064(4) 0.010(3) 0.010(3) 0.003(3)
C3 0.078(4) 0.048(3) 0.059(3) -0.002(3) 0.007(3) 0.004(3)
C4 0.067(4) 0.067(4) 0.079(4) 0.000(4) 0.011(4) 0.007(3)
C5 0.089(5) 0.043(3) 0.073(4) 0.007(3) 0.002(4) -0.008(3)
C6 0.074(4) 0.057(3) 0.066(4) 0.001(3) -0.007(3) 0.018(3)
C7 0.059(3) 0.050(3) 0.066(4) -0.001(3) 0.005(3) 0.002(3)
C8 0.089(5) 0.052(3) 0.055(3) -0.005(3) 0.008(3) 0.008(3)
C9 0.083(4) 0.056(3) 0.074(4) 0.002(3) 0.004(3) 0.018(3)
C10 0.085(5) 0.051(3) 0.052(3) -0.004(3) 0.001(4) 0.015(3)
C11 0.091(5) 0.049(3) 0.081(5) 0.009(3) -0.016(4) 0.021(3)
C12 0.105(7) 0.055(4) 0.144(9) 0.028(5) 0.004(6) 0.011(4)
C13 0.113(7) 0.064(4) 0.082(5) 0.013(4) 0.002(5) -0.002(4)
C14 0.119(7) 0.068(5) 0.096(6) 0.012(5) 0.027(6) 0.010(5)
C15 0.130(8) 0.065(5) 0.121(8) 0.010(5) 0.025(7) 0.003(5)
C16 0.127(10) 0.082(6) 0.219(17) 0.006(9) -0.010(11) -0.008(7)
C17 0.183(16) 0.047(5) 0.36(3) 0.043(11) 0.14(2) 0.006(7)
C18 0.27(3) 0.114(13) 0.128(12) 0.005(10) -0.003(16) 0.044(16)
C19 0.155(11) 0.058(5) 0.165(12) 0.036(6) 0.055(10) 0.000(6)
F1 0.110(3) 0.110(3) 0.110(3) 0.018(3) -0.018(3) -0.018(3)
F2 0.47(2) 0.123(5) 0.069(4) -0.021(4) 0.036(7) -0.034(8)
N1 0.082(4) 0.039(2) 0.065(3) -0.009(2) 0.002(3) 0.007(2)
N2 0.059(3) 0.054(3) 0.063(3) -0.004(2) 0.002(2) 0.001(2)
N3 0.087(4) 0.055(3) 0.077(4) 0.011(3) -0.017(3) -0.001(3)
Pd1 0.0804(6) 0.0503(3) 0.0503(3) 0.000 0.000 0.000
Zn1 0.0604(4) 0.0604(4) 0.0604(4) 0.0057(3) -0.0057(3) 0.0057(3)

loop_
_atom_type_symbol
_atom_type_description
_atom_type_scat_dispersion_real
_atom_type_scat_dispersion_imag
_atom_type_scat_source
C C 0.0181 0.0091 'International Tables Vol C Tables 4.2.6.8 and 6.1.1.4'
H H 0.0000 0.0000 'International Tables Vol C Tables 4.2.6.8 and 6.1.1.4'
B B 0.0090 0.0039 'International Tables Vol C Tables 4.2.6.8 and 6.1.1.4'
N N 0.0311 0.0180 'International Tables Vol C Tables 4.2.6.8 and 6.1.1.4'
O O 0.0492 0.0322 'International Tables Vol C Tables 4.2.6.8 and 6.1.1.4'
F F 0.0727 0.0534 'International Tables Vol C Tables 4.2.6.8 and 6.1.1.4'
Zn Zn -1.5491 0.6778 'International Tables Vol C Tables 4.2.6.8 and 6.1.1.4'
Pd Pd 0.1215 3.9337 'International Tables Vol C Tables 4.2.6.8 and 6.1.1.4'

loop_
_geom_angle_atom_site_label_1
_geom_angle_atom_site_label_2
_geom_angle_atom_site_label_3
_geom_angle
_geom_angle_site_symmetry_1
_geom_angle_site_symmetry_3
F2 B1 F2 108.9(11) 7_775 .
F2 B1 F2 108.9(11) 7_775 10_757
F2 B1 F2 108.9(11) . 10_757
F2 B1 F1 110.1(11) 7_775 .
F2 B1 F1 110.1(11) . .
F2 B1 F1 110.1(11) 10_757 .
C2 C1 N1 120.0(7) . .
C1 C2 C3 122.0(7) . .
C4 C3 C2 116.9(6) . .
C4 C3 C6 122.7(7) . .
C2 C3 C6 120.3(6) . .
C3 C4 C5 120.5(7) . .
N1 C5 C4 120.8(7) . .
C7 C6 C8 116.9(6) . .
C7 C6 C3 121.1(6) . .
C8 C6 C3 121.8(6) . .
N2 C7 C6 123.6(6) . .
C9 C8 C6 119.8(7) . .
C8 C9 C10 119.5(6) . .
N2 C10 C9 121.3(6) . .
N2 C10 C11 115.7(6) . .
C9 C10 C11 123.0(6) . .
N3 C11 C10 122.1(6) . .
N3 C13 C12 113.0(7) . .
N3 C13 C14 110.3(7) . .
C12 C13 C14 112.6(7) . .
C19 C14 C15 121.4(13) . .
C19 C14 C13 118.5(13) . .
C15 C14 C13 119.6(9) . .
C14 C15 C16 120.5(12) . .
C15 C16 C17 110.1(16) . .
C18 C17 C16 122.6(18) . .
C19 C18 C17 122(2) . .
C18 C19 C14 122.3(19) . .
C5 N1 C1 119.8(6) . .
C5 N1 Pd1 119.9(5) . .
C1 N1 Pd1 120.3(4) . .
C7 N2 C10 118.8(6) . .
C7 N2 Zn1 128.1(4) . .
C10 N2 Zn1 112.3(4) . .
C11 N3 C13 122.9(7) . .
C11 N3 Zn1 113.1(5) . .
C13 N3 Zn1 124.0(5) . .
N1 Pd1 N1 179.7(4) 20_576 17_547
N1 Pd1 N1 90.000(3) 20_576 .
N1 Pd1 N1 90.000(3) 17_547 .
N1 Pd1 N1 90.000(3) 20_576 4_568
N1 Pd1 N1 90.000(3) 17_547 4_568
N1 Pd1 N1 179.7(4) . 4_568
N2 Zn1 N2 96.14(19) 6_577 12_775
N2 Zn1 N2 96.14(18) 6_577 .
N2 Zn1 N2 96.14(19) 12_775 .
N2 Zn1 N3 169.8(2) 6_577 12_775
N2 Zn1 N3 76.4(2) 12_775 12_775
N2 Zn1 N3 91.6(2) . 12_775
N2 Zn1 N3 91.6(2) 6_577 .
N2 Zn1 N3 169.8(2) 12_775 .
N2 Zn1 N3 76.4(2) . .
N3 Zn1 N3 96.6(2) 12_775 .
N2 Zn1 N3 76.4(2) 6_577 6_577
N2 Zn1 N3 91.6(2) 12_775 6_577
N2 Zn1 N3 169.8(2) . 6_577
N3 Zn1 N3 96.6(2) 12_775 6_577
N3 Zn1 N3 96.6(2) . 6_577

loop_
_geom_bond_atom_site_label_1
_geom_bond_atom_site_label_2
_geom_bond_distance
_geom_bond_site_symmetry_2
B1 F2 1.340(12) 7_775
B1 F2 1.340(12) .
B1 F2 1.340(12) 10_757
B1 F1 1.40(2) .
C1 C2 1.357(9) .
C1 N1 1.358(9) .
C2 C3 1.380(10) .
C3 C4 1.359(11) .
C3 C6 1.477(10) .
C4 C5 1.401(10) .
C5 N1 1.322(9) .
C6 C7 1.381(10) .
C6 C8 1.405(10) .
C7 N2 1.320(8) .
C8 C9 1.368(10) .
C9 C10 1.371(10) .
C10 N2 1.360(8) .
C10 C11 1.438(10) .
C11 N3 1.235(10) .
C12 C13 1.519(13) .
C13 N3 1.502(10) .
C13 C14 1.522(15) .
C14 C19 1.340(15) .
C14 C15 1.369(16) .
C15 C16 1.463(18) .
C16 C17 1.50(3) .
C17 C18 1.33(3) .
C18 C19 1.26(3) .
N1 Pd1 2.032(5) .
N2 Zn1 2.168(6) .
N3 Zn1 2.184(6) .
Pd1 N1 2.032(5) 20_576
Pd1 N1 2.032(5) 17_547
Pd1 N1 2.032(5) 4_568
Zn1 N2 2.168(6) 6_577
Zn1 N2 2.168(6) 12_775
Zn1 N3 2.184(6) 12_775
Zn1 N3 2.184(6) 6_577
